data_7158437
loop_
_publ_author_name
'Jiang, Jinyuan'
'Liu, Jidan'
'Yang, Zhenke'
'Zheng, Jieying'
'Tian, Xin'
'Zheng, Liyao'
'Liu, Zhao-Qing'

_publ_section_title
;
 Rhodium(III)-catalyzed oxidative annulation of isoquinolones with allyl
 alcohols: synthesis of
 isoindolo[2,1-<i>b</i>]isoquinolin-5(7<i>H</i>)-ones.
;
_journal_issue 2
_journal_name_full 'Organic &amp; biomolecular chemistry'
_journal_page_first 339
_journal_page_last 344
_journal_paper_doi 10.1039/d1ob02305e
_journal_volume 20
_journal_year 2022
_chemical_formula_moiety 'C25 H19 N O2'
_chemical_formula_sum 'C25 H19 N O2'
_chemical_formula_weight 365.41
_space_group_crystal_system monoclinic
_space_group_IT_number 14
_space_group_name_Hall '-P 2ybc'
_space_group_name_H-M_alt 'P 1 21/c 1'
_atom_sites_solution_hydrogens geom
_atom_sites_solution_primary dual
_audit_creation_date 2020-10-17
_audit_creation_method
;
Olex2 1.2
(compiled 2018.05.29 svn.r3508 for OlexSys, GUI svn.r5506)
;
_audit_update_record
;
2021-08-21 deposited with the CCDC.	2021-12-10 downloaded from the CCDC.
;
_cell_angle_alpha 90
_cell_angle_beta 98.757(2)
_cell_angle_gamma 90
_cell_formula_units_Z 4
_cell_length_a 11.6459(6)
_cell_length_b 18.2738(9)
_cell_length_c 8.8614(5)
_cell_measurement_reflns_used 4529
_cell_measurement_temperature 170
_cell_measurement_theta_max 27.159
_cell_measurement_theta_min 2.846
_cell_volume 1863.85(17)
_computing_cell_refinement 'SAINT V8.40A (?, 2016)'
_computing_data_reduction 'SAINT V8.40A (?, 2016)'
_computing_molecular_graphics 'Olex2 (Dolomanov et al., 2009)'
_computing_publication_material 'Olex2 (Dolomanov et al., 2009)'
_computing_structure_refinement 'ShelXL (Sheldrick, 2015)'
_computing_structure_solution 'XT (Sheldrick, 2015)'
_diffrn_ambient_temperature 170
_diffrn_measured_fraction_theta_full 0.984
_diffrn_measured_fraction_theta_max 0.970
_diffrn_measurement_device_type 'Bruker D8 VENTURE'
_diffrn_measurement_method '\f and \w scans'
_diffrn_radiation_type MoK\a
_diffrn_radiation_wavelength 0.71073
_diffrn_reflns_av_R_equivalents 0.0611
_diffrn_reflns_av_unetI/netI 0.0561
_diffrn_reflns_Laue_measured_fraction_full 0.984
_diffrn_reflns_Laue_measured_fraction_max 0.970
_diffrn_reflns_limit_h_max 15
_diffrn_reflns_limit_h_min -15
_diffrn_reflns_limit_k_max 23
_diffrn_reflns_limit_k_min -22
_diffrn_reflns_limit_l_max 11
_diffrn_reflns_limit_l_min -11
_diffrn_reflns_number 17429
_diffrn_reflns_point_group_measured_fraction_full 0.984
_diffrn_reflns_point_group_measured_fraction_max 0.970
_diffrn_reflns_theta_full 25.242
_diffrn_reflns_theta_max 27.533
_diffrn_reflns_theta_min 2.091
_diffrn_standards_number 0
_exptl_absorpt_coefficient_mu 0.082
_exptl_absorpt_correction_T_max 0.7456
_exptl_absorpt_correction_T_min 0.6537
_exptl_absorpt_correction_type multi-scan
_exptl_absorpt_process_details
'SADABS-2016/2 (Bruker,2016/2) was used for absorption correction. wR2(int) was 0.1204 before and 0.0547 after correction. The Ratio of minimum to maximum transmission is 0.8767. The \l/2 correction factor is Not present.'
_exptl_crystal_colour colourless
_exptl_crystal_colour_primary colourless
_exptl_crystal_density_diffrn 1.302
_exptl_crystal_description block
_exptl_crystal_F_000 768
_exptl_crystal_size_max 0.15
_exptl_crystal_size_mid 0.08
_exptl_crystal_size_min 0.05
_refine_diff_density_max 0.210
_refine_diff_density_min -0.247
_refine_diff_density_rms 0.051
_refine_ls_extinction_method none
_refine_ls_goodness_of_fit_ref 1.062
_refine_ls_hydrogen_treatment constr
_refine_ls_matrix_type full
_refine_ls_number_parameters 254
_refine_ls_number_reflns 4176
_refine_ls_number_restraints 0
_refine_ls_restrained_S_all 1.062
_refine_ls_R_factor_all 0.0978
_refine_ls_R_factor_gt 0.0516
_refine_ls_shift/su_max 0.001
_refine_ls_shift/su_mean 0.000
_refine_ls_structure_factor_coef Fsqd
_refine_ls_weighting_details 'w=1/[\s^2^(Fo^2^)+(0.0506P)^2^+0.8469P] where P=(Fo^2^+2Fc^2^)/3'
_refine_ls_weighting_scheme calc
_refine_ls_wR_factor_gt 0.1109
_refine_ls_wR_factor_ref 0.1464
_reflns_Friedel_coverage 0.000
_reflns_number_gt 2693
_reflns_number_total 4176
_reflns_threshold_expression 'I > 2\s(I)'
_cod_data_source_file d1ob02305e2.cif
_cod_data_source_block zz
_cod_depositor_comments 'Adding full bibliography for 7158437.cif.'
_cod_database_code 7158437
_shelx_shelxl_version_number 2018/3
_shelx_space_group_comment
;
The symmetry employed for this shelxl refinement is uniquely defined
by the following loop, which should always be used as a source of
symmetry information in preference to the above space-group names.
They are only intended as comments.
;
_shelx_estimated_absorpt_t_max 0.996
_shelx_estimated_absorpt_t_min 0.988
_olex2_refinement_description
;
1. Fixed Uiso
 At 1.2 times of:
  All C(H) groups, All C(H,H) groups
 At 1.5 times of:
  All C(H,H,H) groups
2.a Ternary CH refined with riding coordinates:
 C15(H15)
2.b Secondary CH2 refined with riding coordinates:
 C16(H16A,H16B)
2.c Aromatic/amide H refined with riding coordinates:
 C24(H24), C6(H6), C21(H21), C13(H13), C2(H2), C23(H23), C10(H10), C22(H22),
 C12(H12), C11(H11), C5(H5), C3(H3), C4(H4)
2.d Idealised Me refined as rotating group:
 C18(H18A,H18B,H18C)
;
_olex2_submission_special_instructions 'No special instructions were received'

loop_
_space_group_symop_operation_xyz
'x, y, z'
'-x, y+1/2, -z+1/2'
'-x, -y, -z'
'x, -y-1/2, z-1/2'

loop_
_atom_site_label
_atom_site_type_symbol
_atom_site_fract_x
_atom_site_fract_y
_atom_site_fract_z
_atom_site_U_iso_or_equiv
_atom_site_adp_type
_atom_site_occupancy
_atom_site_site_symmetry_order
_atom_site_calc_flag
_atom_site_refinement_flags_posn
_atom_site_refinement_flags_adp
_atom_site_refinement_flags_occupancy
_atom_site_disorder_assembly
_atom_site_disorder_group
O2 O 0.46438(12) 0.72093(8) 0.49271(18) 0.0439(4) Uani 1 1 d . . . . .
O1 O 0.15917(13) 0.62854(10) 0.6700(2) 0.0554(5) Uani 1 1 d . . . . .
N1 N 0.51400(13) 0.61595(9) 0.62252(19) 0.0316(4) Uani 1 1 d . . . . .
C25 C 0.74659(16) 0.63392(11) 0.6041(2) 0.0310(4) Uani 1 1 d . . . . .
C7 C 0.70816(16) 0.56880(11) 0.6746(2) 0.0310(4) Uani 1 1 d . . . . .
C9 C 0.52149(17) 0.50202(11) 0.7297(2) 0.0320(4) Uani 1 1 d . . . . .
C1 C 0.79351(16) 0.51212(11) 0.7414(2) 0.0326(5) Uani 1 1 d . . . . .
C19 C 0.54110(17) 0.67731(11) 0.5466(2) 0.0329(5) Uani 1 1 d . . . . .
C20 C 0.66491(16) 0.68613(11) 0.5383(2) 0.0322(4) Uani 1 1 d . . . . .
C8 C 0.59239(16) 0.56104(10) 0.6788(2) 0.0308(4) Uani 1 1 d . . . . .
C14 C 0.40511(17) 0.52451(11) 0.7091(2) 0.0333(5) Uani 1 1 d . . . . .
C24 C 0.86522(17) 0.64797(11) 0.5977(2) 0.0367(5) Uani 1 1 d . . . . .
H24 H 0.922607 0.614431 0.643176 0.044 Uiso 1 1 calc R . . . .
C6 C 0.81195(18) 0.49857(12) 0.8967(3) 0.0416(5) Uani 1 1 d . . . . .
H6 H 0.770585 0.526173 0.961724 0.050 Uiso 1 1 calc R . . . .
C15 C 0.39368(15) 0.60098(11) 0.6475(2) 0.0326(5) Uani 1 1 d . . . . .
H15 H 0.339735 0.602071 0.548304 0.039 Uiso 1 1 calc R . . . .
C21 C 0.70027(18) 0.74807(12) 0.4644(2) 0.0393(5) Uani 1 1 d . . . . .
H21 H 0.644064 0.782361 0.419059 0.047 Uiso 1 1 calc R . . . .
C16 C 0.35667(17) 0.65777(12) 0.7579(3) 0.0391(5) Uani 1 1 d . . . . .
H16A H 0.391079 0.644070 0.863227 0.047 Uiso 1 1 calc R . . . .
H16B H 0.389466 0.705835 0.735426 0.047 Uiso 1 1 calc R . . . .
C13 C 0.31871(18) 0.47831(12) 0.7452(2) 0.0378(5) Uani 1 1 d . . . . .
H13 H 0.240032 0.493953 0.732370 0.045 Uiso 1 1 calc R . . . .
C2 C 0.85643(18) 0.47192(12) 0.6488(3) 0.0425(5) Uani 1 1 d . . . . .
H2 H 0.845891 0.480915 0.542004 0.051 Uiso 1 1 calc R . . . .
C17 C 0.22825(18) 0.66603(12) 0.7520(3) 0.0390(5) Uani 1 1 d . . . . .
C23 C 0.89831(18) 0.70939(12) 0.5267(3) 0.0420(5) Uani 1 1 d . . . . .
H23 H 0.978488 0.718094 0.524738 0.050 Uiso 1 1 calc R . . . .
C10 C 0.55100(19) 0.43169(11) 0.7846(3) 0.0394(5) Uani 1 1 d . . . . .
H10 H 0.629440 0.415574 0.797615 0.047 Uiso 1 1 calc R . . . .
C22 C 0.81612(19) 0.75944(12) 0.4572(3) 0.0436(5) Uani 1 1 d . . . . .
H22 H 0.840005 0.800947 0.405342 0.052 Uiso 1 1 calc R . . . .
C12 C 0.34938(19) 0.40892(12) 0.8003(3) 0.0435(5) Uani 1 1 d . . . . .
H12 H 0.291085 0.376674 0.825242 0.052 Uiso 1 1 calc R . . . .
C11 C 0.4643(2) 0.38603(12) 0.8196(3) 0.0442(6) Uani 1 1 d . . . . .
H11 H 0.483604 0.338245 0.857421 0.053 Uiso 1 1 calc R . . . .
C5 C 0.8897(2) 0.44544(14) 0.9590(3) 0.0538(7) Uani 1 1 d . . . . .
H5 H 0.901007 0.436413 1.065851 0.065 Uiso 1 1 calc R . . . .
C3 C 0.9344(2) 0.41880(13) 0.7113(3) 0.0559(7) Uani 1 1 d . . . . .
H3 H 0.976762 0.391352 0.647227 0.067 Uiso 1 1 calc R . . . .
C4 C 0.9507(2) 0.40575(14) 0.8657(3) 0.0599(7) Uani 1 1 d . . . . .
H4 H 1.004083 0.369229 0.908138 0.072 Uiso 1 1 calc R . . . .
C18 C 0.1899(2) 0.72394(15) 0.8526(4) 0.0648(8) Uani 1 1 d . . . . .
H18A H 0.220608 0.771446 0.826479 0.097 Uiso 1 1 calc GR . . . .
H18B H 0.219104 0.712408 0.959551 0.097 Uiso 1 1 calc GR . . . .
H18C H 0.104823 0.725914 0.837667 0.097 Uiso 1 1 calc GR . . . .

loop_
_atom_site_aniso_label
_atom_site_aniso_U_11
_atom_site_aniso_U_22
_atom_site_aniso_U_33
_atom_site_aniso_U_23
_atom_site_aniso_U_13
_atom_site_aniso_U_12
O2 0.0355(8) 0.0343(8) 0.0602(10) 0.0086(7) 0.0017(7) 0.0058(6)
O1 0.0320(8) 0.0660(12) 0.0670(12) -0.0190(9) 0.0037(7) 0.0011(8)
N1 0.0275(8) 0.0276(8) 0.0396(10) 0.0013(7) 0.0054(7) 0.0029(7)
C25 0.0307(10) 0.0327(10) 0.0300(11) -0.0039(8) 0.0060(8) 0.0018(8)
C7 0.0318(10) 0.0305(10) 0.0310(11) -0.0023(8) 0.0056(8) 0.0040(8)
C9 0.0351(10) 0.0289(10) 0.0320(11) -0.0022(8) 0.0052(8) -0.0004(8)
C1 0.0285(10) 0.0308(10) 0.0386(12) -0.0003(9) 0.0055(8) 0.0027(8)
C19 0.0354(10) 0.0282(10) 0.0343(11) -0.0008(9) 0.0024(8) 0.0017(8)
C20 0.0340(10) 0.0295(10) 0.0337(11) -0.0017(9) 0.0069(8) 0.0011(8)
C8 0.0312(10) 0.0259(10) 0.0351(11) -0.0007(8) 0.0045(8) 0.0035(8)
C14 0.0356(10) 0.0311(10) 0.0331(11) -0.0037(9) 0.0047(8) -0.0009(9)
C24 0.0315(10) 0.0384(11) 0.0407(12) -0.0033(10) 0.0074(9) 0.0007(9)
C6 0.0405(12) 0.0455(13) 0.0385(12) 0.0034(10) 0.0053(9) 0.0042(10)
C15 0.0255(9) 0.0327(11) 0.0391(12) -0.0036(9) 0.0036(8) -0.0002(8)
C21 0.0426(12) 0.0340(11) 0.0410(13) 0.0021(10) 0.0055(9) 0.0002(9)
C16 0.0313(10) 0.0363(11) 0.0493(13) -0.0086(10) 0.0052(9) -0.0009(9)
C13 0.0369(11) 0.0402(12) 0.0370(12) -0.0046(10) 0.0081(9) -0.0053(9)
C2 0.0399(12) 0.0400(12) 0.0466(13) -0.0054(10) 0.0037(10) 0.0078(10)
C17 0.0353(11) 0.0373(12) 0.0453(13) -0.0011(10) 0.0086(9) 0.0030(9)
C23 0.0350(11) 0.0451(13) 0.0480(13) -0.0033(11) 0.0132(10) -0.0059(10)
C10 0.0437(12) 0.0323(11) 0.0421(13) 0.0011(10) 0.0063(10) 0.0024(9)
C22 0.0461(13) 0.0387(12) 0.0474(13) 0.0056(10) 0.0117(10) -0.0079(10)
C12 0.0482(13) 0.0375(12) 0.0454(14) -0.0005(10) 0.0094(10) -0.0114(10)
C11 0.0553(14) 0.0314(11) 0.0457(14) 0.0026(10) 0.0067(11) -0.0035(10)
C5 0.0528(14) 0.0529(15) 0.0514(15) 0.0164(12) -0.0062(11) 0.0018(12)
C3 0.0490(14) 0.0445(14) 0.0732(19) -0.0115(13) 0.0064(12) 0.0157(11)
C4 0.0505(14) 0.0435(14) 0.080(2) 0.0072(14) -0.0080(13) 0.0137(12)
C18 0.0467(14) 0.0602(17) 0.091(2) -0.0244(16) 0.0225(14) 0.0057(13)

loop_
_atom_type_symbol
_atom_type_description
_atom_type_scat_dispersion_real
_atom_type_scat_dispersion_imag
_atom_type_scat_source
C C 0.0033 0.0016 'International Tables Vol C Tables 4.2.6.8 and 6.1.1.4'
H H 0.0000 0.0000 'International Tables Vol C Tables 4.2.6.8 and 6.1.1.4'
N N 0.0061 0.0033 'International Tables Vol C Tables 4.2.6.8 and 6.1.1.4'
O O 0.0106 0.0060 'International Tables Vol C Tables 4.2.6.8 and 6.1.1.4'

loop_
_geom_angle_atom_site_label_1
_geom_angle_atom_site_label_2
_geom_angle_atom_site_label_3
_geom_angle
_geom_angle_site_symmetry_1
_geom_angle_site_symmetry_3
_geom_angle_publ_flag
C19 N1 C8 125.22(16) . . ?
C19 N1 C15 121.35(16) . . ?
C8 N1 C15 113.39(16) . . ?
C20 C25 C7 120.14(17) . . ?
C20 C25 C24 117.53(18) . . ?
C24 C25 C7 122.33(18) . . ?
C25 C7 C1 120.70(16) . . ?
C8 C7 C25 118.03(17) . . ?
C8 C7 C1 121.26(18) . . ?
C14 C9 C8 108.80(17) . . ?
C10 C9 C8 131.39(19) . . ?
C10 C9 C14 119.75(19) . . ?
C6 C1 C7 120.76(18) . . ?
C6 C1 C2 118.49(19) . . ?
C2 C1 C7 120.74(19) . . ?
O2 C19 N1 120.67(18) . . ?
O2 C19 C20 124.66(19) . . ?
N1 C19 C20 114.67(16) . . ?
C25 C20 C19 120.84(18) . . ?
C21 C20 C25 120.84(18) . . ?
C21 C20 C19 118.32(18) . . ?
N1 C8 C9 105.63(16) . . ?
C7 C8 N1 120.78(18) . . ?
C7 C8 C9 133.57(18) . . ?
C9 C14 C15 110.56(17) . . ?
C13 C14 C9 120.84(19) . . ?
C13 C14 C15 128.60(18) . . ?
C25 C24 H24 119.6 . . ?
C23 C24 C25 120.77(19) . . ?
C23 C24 H24 119.6 . . ?
C1 C6 H6 119.5 . . ?
C1 C6 C5 121.0(2) . . ?
C5 C6 H6 119.5 . . ?
N1 C15 C14 101.16(15) . . ?
N1 C15 H15 110.4 . . ?
N1 C15 C16 109.62(15) . . ?
C14 C15 H15 110.4 . . ?
C14 C15 C16 114.65(18) . . ?
C16 C15 H15 110.4 . . ?
C20 C21 H21 119.9 . . ?
C22 C21 C20 120.3(2) . . ?
C22 C21 H21 119.9 . . ?
C15 C16 H16A 108.5 . . ?
C15 C16 H16B 108.5 . . ?
H16A C16 H16B 107.5 . . ?
C17 C16 C15 115.00(17) . . ?
C17 C16 H16A 108.5 . . ?
C17 C16 H16B 108.5 . . ?
C14 C13 H13 120.6 . . ?
C12 C13 C14 118.7(2) . . ?
C12 C13 H13 120.6 . . ?
C1 C2 H2 119.8 . . ?
C3 C2 C1 120.4(2) . . ?
C3 C2 H2 119.8 . . ?
O1 C17 C16 122.2(2) . . ?
O1 C17 C18 121.8(2) . . ?
C18 C17 C16 115.99(19) . . ?
C24 C23 H23 119.4 . . ?
C24 C23 C22 121.1(2) . . ?
C22 C23 H23 119.4 . . ?
C9 C10 H10 120.5 . . ?
C11 C10 C9 119.0(2) . . ?
C11 C10 H10 120.5 . . ?
C21 C22 C23 119.4(2) . . ?
C21 C22 H22 120.3 . . ?
C23 C22 H22 120.3 . . ?
C13 C12 H12 119.6 . . ?
C13 C12 C11 120.7(2) . . ?
C11 C12 H12 119.6 . . ?
C10 C11 C12 121.0(2) . . ?
C10 C11 H11 119.5 . . ?
C12 C11 H11 119.5 . . ?
C6 C5 H5 120.1 . . ?
C4 C5 C6 119.8(2) . . ?
C4 C5 H5 120.1 . . ?
C2 C3 H3 119.9 . . ?
C4 C3 C2 120.2(2) . . ?
C4 C3 H3 119.9 . . ?
C5 C4 H4 119.9 . . ?
C3 C4 C5 120.1(2) . . ?
C3 C4 H4 119.9 . . ?
C17 C18 H18A 109.5 . . ?
C17 C18 H18B 109.5 . . ?
C17 C18 H18C 109.5 . . ?
H18A C18 H18B 109.5 . . ?
H18A C18 H18C 109.5 . . ?
H18B C18 H18C 109.5 . . ?

loop_
_geom_bond_atom_site_label_1
_geom_bond_atom_site_label_2
_geom_bond_distance
_geom_bond_site_symmetry_2
_geom_bond_publ_flag
O2 C19 1.238(2) . ?
O1 C17 1.211(3) . ?
N1 C19 1.369(2) . ?
N1 C8 1.397(2) . ?
N1 C15 1.477(2) . ?
C25 C7 1.446(3) . ?
C25 C20 1.409(3) . ?
C25 C24 1.415(3) . ?
C7 C1 1.494(3) . ?
C7 C8 1.362(3) . ?
C9 C8 1.470(3) . ?
C9 C14 1.401(3) . ?
C9 C10 1.399(3) . ?
C1 C6 1.383(3) . ?
C1 C2 1.390(3) . ?
C19 C20 1.464(3) . ?
C20 C21 1.401(3) . ?
C14 C15 1.499(3) . ?
C14 C13 1.388(3) . ?
C24 H24 0.9500 . ?
C24 C23 1.370(3) . ?
C6 H6 0.9500 . ?
C6 C5 1.384(3) . ?
C15 H15 1.0000 . ?
C15 C16 1.532(3) . ?
C21 H21 0.9500 . ?
C21 C22 1.376(3) . ?
C16 H16A 0.9900 . ?
C16 H16B 0.9900 . ?
C16 C17 1.496(3) . ?
C13 H13 0.9500 . ?
C13 C12 1.386(3) . ?
C2 H2 0.9500 . ?
C2 C3 1.386(3) . ?
C17 C18 1.495(3) . ?
C23 H23 0.9500 . ?
C23 C22 1.397(3) . ?
C10 H10 0.9500 . ?
C10 C11 1.381(3) . ?
C22 H22 0.9500 . ?
C12 H12 0.9500 . ?
C12 C11 1.388(3) . ?
C11 H11 0.9500 . ?
C5 H5 0.9500 . ?
C5 C4 1.376(4) . ?
C3 H3 0.9500 . ?
C3 C4 1.373(4) . ?
C4 H4 0.9500 . ?
C18 H18A 0.9800 . ?
C18 H18B 0.9800 . ?
C18 H18C 0.9800 . ?
